data_2222024
loop_
_publ_author_name
'Parthiban, P.'
'Ramkumar, V.'
'Amirthaganesan, S.'
'Jeong, Yeon Tae'

_publ_section_title
;
 2,4-Bis(4-bromophenyl)-3-azabicyclo[3.3.1]nonan-9-one
;
_journal_coeditor_code HB2967
_journal_issue 6
_journal_name_full 'Acta Crystallographica Section E'
_journal_page_first o1356
_journal_paper_doi 10.1107/S1600536809017565
_journal_volume 65
_journal_year 2009
_chemical_formula_iupac 'C20 H19 Br2 N O'
_chemical_formula_moiety 'C20 H19 Br2 N O'
_chemical_formula_sum 'C20 H19 Br2 N O'
_chemical_formula_weight 449.18
_chemical_name_systematic
;
2,4-Bis(4-bromophenyl)-3-azabicyclo[3.3.1]nonan-9-one
;
_space_group_IT_number 2
_symmetry_cell_setting triclinic
_symmetry_space_group_name_Hall '-P 1'
_symmetry_space_group_name_H-M 'P -1'
_atom_sites_solution_hydrogens geom
_atom_sites_solution_primary direct
_atom_sites_solution_secondary difmap
_audit_creation_method SHELXL-97
_cell_angle_alpha 101.542(2)
_cell_angle_beta 100.391(2)
_cell_angle_gamma 94.472(2)
_cell_formula_units_Z 2
_cell_length_a 6.9415(3)
_cell_length_b 10.4489(4)
_cell_length_c 13.2888(5)
_cell_measurement_reflns_used 4458
_cell_measurement_temperature 298(2)
_cell_measurement_theta_max 23.65
_cell_measurement_theta_min 2.27
_cell_volume 922.34(6)
_computing_cell_refinement 'SAINT-Plus (Bruker--Nonius, 2004)'
_computing_data_collection 'SMART (Bruker--Nonius, 2004)'
_computing_data_reduction 'SAINT-Plus (Bruker--Nonius, 2004)'
_computing_molecular_graphics 'SHELXTL (Sheldrick, 2008)'
_computing_publication_material 'SHELXTL (Sheldrick, 2008)'
_computing_structure_refinement 'SHELXL97 (Sheldrick, 2008)'
_computing_structure_solution 'SHELXS97 (Sheldrick, 2008)'
_diffrn_ambient_temperature 298(2)
_diffrn_measured_fraction_theta_full 0.924
_diffrn_measured_fraction_theta_max 0.879
_diffrn_measurement_device_type 'Bruker SMART CCD'
_diffrn_measurement_method '\f and \w'
_diffrn_radiation_monochromator graphite
_diffrn_radiation_source 'fine-focus sealed tube'
_diffrn_radiation_type MoK\a
_diffrn_radiation_wavelength 0.71073
_diffrn_reflns_av_R_equivalents 0.0244
_diffrn_reflns_av_sigmaI/netI 0.0306
_diffrn_reflns_limit_h_max 9
_diffrn_reflns_limit_h_min -9
_diffrn_reflns_limit_k_max 10
_diffrn_reflns_limit_k_min -13
_diffrn_reflns_limit_l_max 17
_diffrn_reflns_limit_l_min -16
_diffrn_reflns_number 12376
_diffrn_reflns_theta_full 25.00
_diffrn_reflns_theta_max 28.33
_diffrn_reflns_theta_min 1.60
_exptl_absorpt_coefficient_mu 4.401
_exptl_absorpt_correction_T_max 0.415
_exptl_absorpt_correction_T_min 0.280
_exptl_absorpt_correction_type multi-scan
_exptl_absorpt_process_details '(SADABS; Bruker 1999)'
_exptl_crystal_colour colourless
_exptl_crystal_density_diffrn 1.617
_exptl_crystal_density_method 'not measured'
_exptl_crystal_description block
_exptl_crystal_F_000 448
_exptl_crystal_size_max 0.38
_exptl_crystal_size_mid 0.25
_exptl_crystal_size_min 0.20
_refine_diff_density_max 0.850
_refine_diff_density_min -0.920
_refine_ls_extinction_method none
_refine_ls_goodness_of_fit_ref 1.020
_refine_ls_hydrogen_treatment mixed
_refine_ls_matrix_type full
_refine_ls_number_parameters 221
_refine_ls_number_reflns 4036
_refine_ls_number_restraints 0
_refine_ls_restrained_S_all 1.020
_refine_ls_R_factor_all 0.0629
_refine_ls_R_factor_gt 0.0375
_refine_ls_shift/su_max 0.001
_refine_ls_shift/su_mean 0.000
_refine_ls_structure_factor_coef Fsqd
_refine_ls_weighting_details 'calc w=1/[\s^2^(Fo^2^)+(0.0266P)^2^+1.1237P] where P=(Fo^2^+2Fc^2^)/3'
_refine_ls_weighting_scheme calc
_refine_ls_wR_factor_gt 0.0773
_refine_ls_wR_factor_ref 0.0889
_reflns_number_gt 2805
_reflns_number_total 4036
_reflns_threshold_expression I>2\s(I)
_cod_data_source_file hb2967.cif
_cod_data_source_block I
_cod_depositor_comments
;
The following automatic conversions were performed:
'_symmetry_cell_setting' value 'Triclinic' changed to 'triclinic'
according to '/home/saulius/struct/CIF-dictionaries/cif_core.dic'
dictionary named 'cif_core.dic' version 2.4.1 from 2010-06-29.

Automatic conversion script
Id: cif_fix_enum 1527 2010-12-29 10:47:43Z saulius 

The following automatic conversions were performed:

'_symmetry_cell_setting' value 'Triclinic' changed to 'triclinic'
according to /home/saulius/struct/CIF-dictionaries/cif_core.dic
dictionary named 'cif_core.dic' version 2.4.1 from 2010-06-29.

Automatic conversion script
Id: cif_fix_values 1715 2011-07-08 13:25:40Z adriana 
;
_cod_database_code 2222024
_cod_database_fobs_code 2222024

loop_
_symmetry_equiv_pos_as_xyz
'x, y, z'
'-x, -y, -z'

loop_
_atom_site_type_symbol
_atom_site_label
_atom_site_fract_x
_atom_site_fract_y
_atom_site_fract_z
_atom_site_U_iso_or_equiv
_atom_site_adp_type
_atom_site_calc_flag
_atom_site_refinement_flags
_atom_site_occupancy
_atom_site_disorder_assembly
_atom_site_disorder_group
Br Br1 0.51212(7) -0.32865(4) 0.04459(3) 0.07124(16) Uani d . 1 . .
Br Br2 0.76344(6) 0.92093(4) 0.40986(3) 0.06669(15) Uani d . 1 . .
C C1 0.2024(4) 0.1542(3) 0.2864(2) 0.0314(6) Uani d . 1 . .
H H1 0.1988 0.1411 0.3571 0.038 Uiso calc R 1 . .
C C2 -0.0130(4) 0.1605(3) 0.2300(2) 0.0354(7) Uani d . 1 . .
H H2 -0.0943 0.0792 0.2291 0.043 Uiso calc R 1 . .
C C3 -0.0360(5) 0.1813(3) 0.1177(2) 0.0469(8) Uani d . 1 . .
H H3A 0.0242 0.1136 0.0771 0.056 Uiso calc R 1 . .
H H3B -0.1754 0.1706 0.0864 0.056 Uiso calc R 1 . .
C C4 0.0554(5) 0.3150(4) 0.1097(3) 0.0539(9) Uani d . 1 . .
H H4A 0.1974 0.3158 0.1199 0.065 Uiso calc R 1 . .
H H4B 0.0080 0.3287 0.0399 0.065 Uiso calc R 1 . .
C C5 0.0073(5) 0.4269(3) 0.1896(3) 0.0492(8) Uani d . 1 . .
H H5A -0.1279 0.4427 0.1669 0.059 Uiso calc R 1 . .
H H5B 0.0921 0.5061 0.1915 0.059 Uiso calc R 1 . .
C C6 0.0320(4) 0.4019(3) 0.3006(2) 0.0381(7) Uani d . 1 . .
H H6 -0.0204 0.4722 0.3446 0.046 Uiso calc R 1 . .
C C7 0.2472(4) 0.3925(3) 0.3542(2) 0.0328(6) Uani d . 1 . .
H H7 0.2449 0.3782 0.4247 0.039 Uiso calc R 1 . .
C C8 -0.0841(4) 0.2732(3) 0.2963(2) 0.0359(7) Uani d . 1 . .
C C9 0.2870(4) 0.0391(3) 0.2290(2) 0.0317(6) Uani d . 1 . .
C C10 0.4256(4) 0.0528(3) 0.1678(2) 0.0365(7) Uani d . 1 . .
H H10 0.4721 0.1363 0.1618 0.044 Uiso calc R 1 . .
C C11 0.4958(4) -0.0566(3) 0.1153(2) 0.0405(7) Uani d . 1 . .
H H11 0.5920 -0.0464 0.0761 0.049 Uiso calc R 1 . .
C C12 0.4230(5) -0.1791(3) 0.1214(2) 0.0410(7) Uani d . 1 . .
C C13 0.2850(5) -0.1960(3) 0.1810(3) 0.0509(9) Uani d . 1 . .
H H13 0.2359 -0.2800 0.1846 0.061 Uiso calc R 1 . .
C C14 0.2202(5) -0.0867(3) 0.2355(3) 0.0458(8) Uani d . 1 . .
H H14 0.1295 -0.0978 0.2776 0.055 Uiso calc R 1 . .
C C15 0.3781(4) 0.5192(3) 0.3658(2) 0.0324(6) Uani d . 1 . .
C C16 0.3485(4) 0.6307(3) 0.4353(2) 0.0385(7) Uani d . 1 . .
H H16 0.2501 0.6248 0.4739 0.046 Uiso calc R 1 . .
C C17 0.4611(4) 0.7499(3) 0.4489(2) 0.0427(7) Uani d . 1 . .
H H17 0.4379 0.8238 0.4951 0.051 Uiso calc R 1 . .
C C18 0.6087(4) 0.7574(3) 0.3925(2) 0.0402(7) Uani d . 1 . .
C C19 0.6428(4) 0.6494(3) 0.3236(3) 0.0438(8) Uani d . 1 . .
H H19 0.7429 0.6555 0.2862 0.053 Uiso calc R 1 . .
C C20 0.5260(4) 0.5304(3) 0.3101(2) 0.0395(7) Uani d . 1 . .
H H20 0.5480 0.4572 0.2628 0.047 Uiso calc R 1 . .
N N1 0.3217(3) 0.2793(2) 0.2964(2) 0.0328(5) Uani d . 1 . .
O O1 -0.2151(3) 0.2611(2) 0.34451(19) 0.0541(6) Uani d . 1 . .
H H1A 0.434(5) 0.275(3) 0.322(2) 0.039(9) Uiso d . 1 . .

loop_
_atom_site_aniso_label
_atom_site_aniso_U_11
_atom_site_aniso_U_22
_atom_site_aniso_U_33
_atom_site_aniso_U_12
_atom_site_aniso_U_13
_atom_site_aniso_U_23
Br1 0.1029(3) 0.0451(3) 0.0682(3) 0.0312(2) 0.0296(2) -0.0015(2)
Br2 0.0736(3) 0.0415(2) 0.0772(3) -0.01884(18) 0.0181(2) 0.0021(2)
C1 0.0309(13) 0.0280(16) 0.0342(15) 0.0023(11) 0.0088(11) 0.0031(13)
C2 0.0268(13) 0.0318(17) 0.0449(17) -0.0002(11) 0.0073(12) 0.0034(14)
C3 0.0399(17) 0.053(2) 0.0409(17) 0.0099(15) 0.0012(14) -0.0005(16)
C4 0.0465(18) 0.075(3) 0.0428(18) 0.0069(17) 0.0072(15) 0.0215(19)
C5 0.0419(17) 0.042(2) 0.061(2) 0.0033(14) -0.0021(15) 0.0169(18)
C6 0.0304(14) 0.0334(18) 0.0474(17) 0.0084(12) 0.0075(13) -0.0002(14)
C7 0.0303(14) 0.0303(17) 0.0354(15) 0.0046(11) 0.0072(12) 0.0004(13)
C8 0.0250(13) 0.0402(19) 0.0393(16) 0.0052(12) 0.0051(12) 0.0018(14)
C9 0.0292(13) 0.0279(17) 0.0355(15) 0.0033(11) 0.0039(11) 0.0035(13)
C10 0.0367(15) 0.0267(17) 0.0438(17) -0.0008(12) 0.0095(13) 0.0032(14)
C11 0.0420(16) 0.039(2) 0.0412(17) 0.0065(14) 0.0151(13) 0.0026(15)
C12 0.0487(17) 0.0314(19) 0.0393(16) 0.0148(14) 0.0050(14) -0.0009(14)
C13 0.061(2) 0.0243(19) 0.069(2) 0.0026(15) 0.0199(18) 0.0094(17)
C14 0.0490(18) 0.035(2) 0.060(2) 0.0049(14) 0.0265(16) 0.0117(16)
C15 0.0301(14) 0.0289(17) 0.0346(15) 0.0053(11) 0.0031(12) 0.0013(13)
C16 0.0368(15) 0.0357(19) 0.0388(16) 0.0010(13) 0.0090(13) -0.0019(14)
C17 0.0474(17) 0.0328(19) 0.0413(17) 0.0047(14) 0.0062(14) -0.0048(14)
C18 0.0405(16) 0.0307(18) 0.0441(17) -0.0013(13) -0.0001(13) 0.0062(15)
C19 0.0384(16) 0.041(2) 0.0535(19) 0.0016(14) 0.0173(14) 0.0080(16)
C20 0.0381(15) 0.0325(18) 0.0466(17) 0.0059(13) 0.0133(13) 0.0005(14)
N1 0.0245(12) 0.0277(15) 0.0420(14) 0.0035(10) 0.0055(10) -0.0013(11)
O1 0.0373(12) 0.0599(16) 0.0651(15) 0.0028(10) 0.0245(11) 0.0019(13)

loop_
_atom_type_symbol
_atom_type_description
_atom_type_scat_dispersion_real
_atom_type_scat_dispersion_imag
_atom_type_scat_source
C C 0.0033 0.0016 'International Tables Vol C Tables 4.2.6.8 and 6.1.1.4'
H H 0.0000 0.0000 'International Tables Vol C Tables 4.2.6.8 and 6.1.1.4'
N N 0.0061 0.0033 'International Tables Vol C Tables 4.2.6.8 and 6.1.1.4'
O O 0.0106 0.0060 'International Tables Vol C Tables 4.2.6.8 and 6.1.1.4'
Br Br -0.2901 2.4595 'International Tables Vol C Tables 4.2.6.8 and 6.1.1.4'

loop_
_geom_angle_atom_site_label_1
_geom_angle_atom_site_label_2
_geom_angle_atom_site_label_3
_geom_angle_site_symmetry_1
_geom_angle_site_symmetry_3
_geom_angle
_geom_angle_publ_flag
N1 C1 C9 . . 112.3(2) ?
N1 C1 C2 . . 109.5(2) ?
C9 C1 C2 . . 110.5(2) ?
N1 C1 H1 . . 108.1 ?
C9 C1 H1 . . 108.1 ?
C2 C1 H1 . . 108.1 ?
C8 C2 C3 . . 109.2(3) ?
C8 C2 C1 . . 105.7(2) ?
C3 C2 C1 . . 115.4(2) ?
C8 C2 H2 . . 108.8 ?
C3 C2 H2 . . 108.8 ?
C1 C2 H2 . . 108.8 ?
C4 C3 C2 . . 114.2(3) ?
C4 C3 H3A . . 108.7 ?
C2 C3 H3A . . 108.7 ?
C4 C3 H3B . . 108.7 ?
C2 C3 H3B . . 108.7 ?
H3A C3 H3B . . 107.6 ?
C5 C4 C3 . . 112.7(3) ?
C5 C4 H4A . . 109.1 ?
C3 C4 H4A . . 109.1 ?
C5 C4 H4B . . 109.1 ?
C3 C4 H4B . . 109.1 ?
H4A C4 H4B . . 107.8 ?
C4 C5 C6 . . 114.0(3) ?
C4 C5 H5A . . 108.7 ?
C6 C5 H5A . . 108.7 ?
C4 C5 H5B . . 108.7 ?
C6 C5 H5B . . 108.7 ?
H5A C5 H5B . . 107.6 ?
C8 C6 C5 . . 108.9(3) ?
C8 C6 C7 . . 106.3(2) ?
C5 C6 C7 . . 115.2(2) ?
C8 C6 H6 . . 108.8 ?
C5 C6 H6 . . 108.8 ?
C7 C6 H6 . . 108.8 ?
N1 C7 C15 . . 112.1(2) ?
N1 C7 C6 . . 110.0(2) ?
C15 C7 C6 . . 111.1(2) ?
N1 C7 H7 . . 107.8 ?
C15 C7 H7 . . 107.8 ?
C6 C7 H7 . . 107.8 ?
O1 C8 C2 . . 123.9(3) ?
O1 C8 C6 . . 124.0(3) ?
C2 C8 C6 . . 112.0(2) ?
C10 C9 C14 . . 118.0(3) ?
C10 C9 C1 . . 123.1(3) ?
C14 C9 C1 . . 118.8(3) ?
C9 C10 C11 . . 120.7(3) ?
C9 C10 H10 . . 119.7 ?
C11 C10 H10 . . 119.7 ?
C12 C11 C10 . . 119.6(3) ?
C12 C11 H11 . . 120.2 ?
C10 C11 H11 . . 120.2 ?
C11 C12 C13 . . 121.0(3) ?
C11 C12 Br1 . . 119.4(2) ?
C13 C12 Br1 . . 119.6(2) ?
C12 C13 C14 . . 119.0(3) ?
C12 C13 H13 . . 120.5 ?
C14 C13 H13 . . 120.5 ?
C13 C14 C9 . . 121.5(3) ?
C13 C14 H14 . . 119.2 ?
C9 C14 H14 . . 119.2 ?
C20 C15 C16 . . 117.9(3) ?
C20 C15 C7 . . 123.3(3) ?
C16 C15 C7 . . 118.8(2) ?
C17 C16 C15 . . 121.8(3) ?
C17 C16 H16 . . 119.1 ?
C15 C16 H16 . . 119.1 ?
C16 C17 C18 . . 118.8(3) ?
C16 C17 H17 . . 120.6 ?
C18 C17 H17 . . 120.6 ?
C19 C18 C17 . . 121.1(3) ?
C19 C18 Br2 . . 119.8(2) ?
C17 C18 Br2 . . 119.1(2) ?
C18 C19 C20 . . 119.3(3) ?
C18 C19 H19 . . 120.4 ?
C20 C19 H19 . . 120.4 ?
C15 C20 C19 . . 121.1(3) ?
C15 C20 H20 . . 119.4 ?
C19 C20 H20 . . 119.4 ?
C1 N1 C7 . . 113.8(2) ?
C1 N1 H1A . . 110(2) ?
C7 N1 H1A . . 111(2) ?

loop_
_geom_bond_atom_site_label_1
_geom_bond_atom_site_label_2
_geom_bond_site_symmetry_2
_geom_bond_distance
_geom_bond_publ_flag
Br1 C12 . 1.899(3) ?
Br2 C18 . 1.896(3) ?
C1 N1 . 1.461(4) ?
C1 C9 . 1.510(4) ?
C1 C2 . 1.560(4) ?
C1 H1 . 0.9800 ?
C2 C8 . 1.497(4) ?
C2 C3 . 1.532(4) ?
C2 H2 . 0.9800 ?
C3 C4 . 1.519(5) ?
C3 H3A . 0.9700 ?
C3 H3B . 0.9700 ?
C4 C5 . 1.516(5) ?
C4 H4A . 0.9700 ?
C4 H4B . 0.9700 ?
C5 C6 . 1.531(5) ?
C5 H5A . 0.9700 ?
C5 H5B . 0.9700 ?
C6 C8 . 1.498(4) ?
C6 C7 . 1.554(4) ?
C6 H6 . 0.9800 ?
C7 N1 . 1.461(4) ?
C7 C15 . 1.511(4) ?
C7 H7 . 0.9800 ?
C8 O1 . 1.216(3) ?
C9 C10 . 1.384(4) ?
C9 C14 . 1.384(4) ?
C10 C11 . 1.386(4) ?
C10 H10 . 0.9300 ?
C11 C12 . 1.362(4) ?
C11 H11 . 0.9300 ?
C12 C13 . 1.372(5) ?
C13 C14 . 1.377(5) ?
C13 H13 . 0.9300 ?
C14 H14 . 0.9300 ?
C15 C20 . 1.381(4) ?
C15 C16 . 1.388(4) ?
C16 C17 . 1.379(4) ?
C16 H16 . 0.9300 ?
C17 C18 . 1.380(4) ?
C17 H17 . 0.9300 ?
C18 C19 . 1.369(4) ?
C19 C20 . 1.392(4) ?
C19 H19 . 0.9300 ?
C20 H20 . 0.9300 ?
N1 H1A . 0.80(3) ?

loop_
_geom_hbond_atom_site_label_D
_geom_hbond_atom_site_label_H
_geom_hbond_atom_site_label_A
_geom_hbond_site_symmetry_A
_geom_hbond_distance_DH
_geom_hbond_distance_HA
_geom_hbond_distance_DA
_geom_hbond_angle_DHA
N1 H1A O1 1_655 0.80(3) 2.42(3) 3.191(3) 162(3)
C16 H16 O1 2_566 0.93 2.53 3.242(3) 133

loop_
_geom_torsion_atom_site_label_1
_geom_torsion_atom_site_label_2
_geom_torsion_atom_site_label_3
_geom_torsion_atom_site_label_4
_geom_torsion_site_symmetry_1
_geom_torsion_site_symmetry_2
_geom_torsion_site_symmetry_3
_geom_torsion_site_symmetry_4
_geom_torsion
_geom_torsion_publ_flag
N1 C1 C2 C8 . . . . -58.5(3) ?
C9 C1 C2 C8 . . . . 177.2(2) ?
N1 C1 C2 C3 . . . . 62.2(3) ?
C9 C1 C2 C3 . . . . -62.1(3) ?
C8 C2 C3 C4 . . . . 51.9(3) ?
C1 C2 C3 C4 . . . . -66.9(4) ?
C2 C3 C4 C5 . . . . -45.1(4) ?
C3 C4 C5 C6 . . . . 45.8(4) ?
C4 C5 C6 C8 . . . . -53.2(3) ?
C4 C5 C6 C7 . . . . 66.0(4) ?
C8 C6 C7 N1 . . . . 56.8(3) ?
C5 C6 C7 N1 . . . . -63.8(3) ?
C8 C6 C7 C15 . . . . -178.4(2) ?
C5 C6 C7 C15 . . . . 61.0(3) ?
C3 C2 C8 O1 . . . . 122.1(3) ?
C1 C2 C8 O1 . . . . -113.2(3) ?
C3 C2 C8 C6 . . . . -60.8(3) ?
C1 C2 C8 C6 . . . . 63.9(3) ?
C5 C6 C8 O1 . . . . -121.4(3) ?
C7 C6 C8 O1 . . . . 113.9(3) ?
C5 C6 C8 C2 . . . . 61.4(3) ?
C7 C6 C8 C2 . . . . -63.2(3) ?
N1 C1 C9 C10 . . . . -17.2(4) ?
C2 C1 C9 C10 . . . . 105.4(3) ?
N1 C1 C9 C14 . . . . 164.3(3) ?
C2 C1 C9 C14 . . . . -73.0(3) ?
C14 C9 C10 C11 . . . . -0.4(4) ?
C1 C9 C10 C11 . . . . -178.8(3) ?
C9 C10 C11 C12 . . . . 2.1(5) ?
C10 C11 C12 C13 . . . . -1.8(5) ?
C10 C11 C12 Br1 . . . . 177.4(2) ?
C11 C12 C13 C14 . . . . -0.1(5) ?
Br1 C12 C13 C14 . . . . -179.4(3) ?
C12 C13 C14 C9 . . . . 1.8(5) ?
C10 C9 C14 C13 . . . . -1.5(5) ?
C1 C9 C14 C13 . . . . 176.9(3) ?
N1 C7 C15 C20 . . . . 12.5(4) ?
C6 C7 C15 C20 . . . . -111.0(3) ?
N1 C7 C15 C16 . . . . -167.8(3) ?
C6 C7 C15 C16 . . . . 68.6(3) ?
C20 C15 C16 C17 . . . . 0.4(4) ?
C7 C15 C16 C17 . . . . -179.2(3) ?
C15 C16 C17 C18 . . . . -0.9(5) ?
C16 C17 C18 C19 . . . . 0.6(5) ?
C16 C17 C18 Br2 . . . . 179.6(2) ?
C17 C18 C19 C20 . . . . 0.1(5) ?
Br2 C18 C19 C20 . . . . -178.9(2) ?
C16 C15 C20 C19 . . . . 0.4(4) ?
C7 C15 C20 C19 . . . . 180.0(3) ?
C18 C19 C20 C15 . . . . -0.6(5) ?
C9 C1 N1 C7 . . . . -178.3(2) ?
C2 C1 N1 C7 . . . . 58.5(3) ?
C15 C7 N1 C1 . . . . 178.2(2) ?
C6 C7 N1 C1 . . . . -57.6(3) ?

loop_
_cod_related_entry_id
_cod_related_entry_database
_cod_related_entry_code
1 ChemSpider 2385025
